data_7133066
loop_
_publ_author_name
'Maeda, Bumpei'
'Akiyoshi, Ryohei'
'Tanaka, Daisuke'
'Sato, Kohei'
'Murakami, Kei'

_publ_section_title
;
 Synthesis of <i>N</i>-&#x3b2;-brominated alkenyl isothiocyanates
 <i>via</i> dehydrogenation of alkyl isothiocyanates.
;
_journal_issue 47
_journal_name_full 'Chemical communications (Cambridge, England)'
_journal_page_first 6015
_journal_page_last 6018
_journal_paper_doi 10.1039/d4cc01666a
_journal_volume 60
_journal_year 2024
_chemical_formula_moiety 'C13 H8 Br N S'
_chemical_formula_sum 'C13 H8 Br N S'
_chemical_formula_weight 290.17
_space_group_crystal_system monoclinic
_space_group_IT_number 14
_space_group_name_Hall '-P 2ybc'
_space_group_name_H-M_alt 'P 1 21/c 1'
_atom_sites_solution_hydrogens geom
_atom_sites_solution_primary dual
_audit_creation_date 2023-10-16
_audit_creation_method
;
Olex2 1.5
(compiled 2023.08.24 svn.re1ec1418 for OlexSys, GUI svn.r6817)
;
_audit_update_record
;
2024-03-27 deposited with the CCDC.	2024-05-15 downloaded from the CCDC.
;
_cell_angle_alpha 90
_cell_angle_beta 102.820(2)
_cell_angle_gamma 90
_cell_formula_units_Z 4
_cell_length_a 11.7154(2)
_cell_length_b 14.3463(3)
_cell_length_c 7.00360(10)
_cell_measurement_reflns_used 5302
_cell_measurement_temperature 150
_cell_measurement_theta_max 73.6190
_cell_measurement_theta_min 3.8620
_cell_volume 1147.77(4)
_computing_cell_refinement 'CrysAlisPro 1.171.41.93a (Rigaku OD, 2020)'
_computing_data_collection 'CrysAlisPro 1.171.41.93a (Rigaku OD, 2020)'
_computing_data_reduction 'CrysAlisPro 1.171.41.93a (Rigaku OD, 2020)'
_computing_molecular_graphics 'Olex2 1.5 (Dolomanov et al., 2009)'
_computing_publication_material 'Olex2 1.5 (Dolomanov et al., 2009)'
_computing_structure_refinement 'SHELXL 2018/3 (Sheldrick, 2015)'
_computing_structure_solution 'SHELXT 2018/2 (Sheldrick, 2018)'
_diffrn_ambient_temperature 150
_diffrn_detector 'Hybrid Pixel Array Detector'
_diffrn_detector_area_resol_mean 10.0000
_diffrn_detector_type HyPix
_diffrn_measured_fraction_theta_full 0.997
_diffrn_measured_fraction_theta_max 0.997
_diffrn_measurement_details
;
List of Runs (angles in degrees, time in seconds):

  # Type    Start    End  Width  t~exp~   \w     \q     \k     \f   Frames
#--------------------------------------------------------------------------
  1  \w    -62.00 -36.00   0.50    0.91    -- -106.00 135.00   4.00   52
  2  \w   -118.00 -72.00   0.50    0.91    -- -106.00 135.00   4.00   92
  3  \w   -112.00 -81.00   0.50    0.91    -- -106.00 125.00 -90.00   62
  4  \w   -116.00 -79.00   0.50    0.91    -- -106.00 134.00-174.00   74
  5  \w    -67.00 -35.00   0.50    0.45    --  -42.33 134.00-174.00   64
  6  \w    -65.00 -40.00   0.50    0.91    -- -106.00   0.00 -60.00   50
  7  \w    -71.00 -37.00   0.50    0.91    -- -106.00  61.00-120.00   68
  8  \w    -67.00 -38.00   0.50    0.91    -- -106.00  61.00-150.00   58
  9  \w    -67.00 -37.00   0.50    0.91    -- -106.00   0.00 -90.00   60
 10  \w    -39.00  34.00   0.50    0.45    --  -42.33  37.00 -30.00  146
 11  \w    -17.00  36.00   0.50    0.45    --  -42.33  19.00  90.00  106
 12  \w    -69.00 -32.00   0.50    0.91    -- -106.00  61.00 150.00   74
 13  \w    -67.00 -33.00   0.50    0.91    -- -106.00  61.00  60.00   68
 14  \w    -65.00 -36.00   0.50    0.91    -- -106.00   0.00-120.00   58
 15  \w    -67.00 -35.00   0.50    0.91    -- -106.00   0.00-180.00   64
 16  \w    -67.00 -42.00   0.50    0.91    -- -106.00   0.00-150.00   50
 17  \w   -147.00-122.00   0.50    0.91    -- -106.00-134.00 117.00   50
 18  \w     37.00  97.00   0.50    0.45    --   42.33-134.00 117.00  120
 19  \w     52.00  77.00   0.50    0.91    --  106.05-134.00 117.00   50
 20  \w     33.00  61.00   0.50    0.91    --  106.05 -94.00 120.00   56
 21  \w     52.00  78.00   0.50    0.91    --  106.05 -94.00 150.00   52
 22  \w     76.00 103.00   0.50    0.91    --  106.05 -94.00 120.00   54
 23  \w     33.00  70.00   0.50    0.91    --  106.05 -61.00 -60.00   74
 24  \w    -37.00  19.00   0.50    0.45    --   42.33 -19.00 -90.00  112
 25  \w     76.00 102.00   0.50    0.45    --   42.33 135.00   4.00   52
 26  \w     68.00 126.00   0.50    0.91    --  106.05 135.00   4.00  116
 27  \w     67.00  92.00   0.50    0.45    --   42.33 134.00-174.00   50
 28  \w     74.00  99.00   0.50    0.91    --  106.05 134.00-174.00   50
;
_diffrn_measurement_device 'four-circle diffractometer'
_diffrn_measurement_device_type 'XtaLAB Synergy, Single source at home/near, HyPix'
_diffrn_measurement_method '\w scans'
_diffrn_orient_matrix_type 'CrysAlisPro convention (1999,Acta A55,543-557)'
_diffrn_orient_matrix_UB_11 0.0636967000
_diffrn_orient_matrix_UB_12 0.0943801000
_diffrn_orient_matrix_UB_13 0.0383484000
_diffrn_orient_matrix_UB_21 0.1176250000
_diffrn_orient_matrix_UB_22 -0.0512296000
_diffrn_orient_matrix_UB_23 0.0675039000
_diffrn_orient_matrix_UB_31 0.0171884000
_diffrn_orient_matrix_UB_32 0.0007314000
_diffrn_orient_matrix_UB_33 -0.2117806000
_diffrn_radiation_monochromator mirror
_diffrn_radiation_probe x-ray
_diffrn_radiation_type 'Cu K\a'
_diffrn_radiation_wavelength 1.54184
_diffrn_reflns_av_R_equivalents 0.0322
_diffrn_reflns_av_unetI/netI 0.0277
_diffrn_reflns_Laue_measured_fraction_full 0.997
_diffrn_reflns_Laue_measured_fraction_max 0.997
_diffrn_reflns_limit_h_max 13
_diffrn_reflns_limit_h_min -13
_diffrn_reflns_limit_k_max 16
_diffrn_reflns_limit_k_min -17
_diffrn_reflns_limit_l_max 4
_diffrn_reflns_limit_l_min -8
_diffrn_reflns_number 6034
_diffrn_reflns_point_group_measured_fraction_full 0.997
_diffrn_reflns_point_group_measured_fraction_max 0.997
_diffrn_reflns_theta_full 67.025
_diffrn_reflns_theta_max 67.025
_diffrn_reflns_theta_min 3.870
_diffrn_source 'micro-focus sealed X-ray tube'
_diffrn_source_type 'PhotonJet (Cu) X-ray Source'
_exptl_absorpt_coefficient_mu 6.314
_exptl_absorpt_correction_T_max 1.00000
_exptl_absorpt_correction_T_min 0.62728
_exptl_absorpt_correction_type multi-scan
_exptl_absorpt_process_details
;
CrysAlisPro 1.171.41.93a (Rigaku Oxford Diffraction, 2020)
Empirical absorption correction using spherical harmonics,
implemented in SCALE3 ABSPACK scaling algorithm.
;
_exptl_crystal_colour colourless
_exptl_crystal_colour_primary colourless
_exptl_crystal_density_diffrn 1.679
_exptl_crystal_description needle
_exptl_crystal_F_000 576
_exptl_crystal_size_max 0.5
_exptl_crystal_size_mid 0.05
_exptl_crystal_size_min 0.05
_refine_diff_density_max 0.891
_refine_diff_density_min -0.832
_refine_diff_density_rms 0.115
_refine_ls_extinction_method none
_refine_ls_goodness_of_fit_ref 1.114
_refine_ls_hydrogen_treatment constr
_refine_ls_matrix_type full
_refine_ls_number_parameters 145
_refine_ls_number_reflns 2037
_refine_ls_number_restraints 0
_refine_ls_restrained_S_all 1.114
_refine_ls_R_factor_all 0.0380
_refine_ls_R_factor_gt 0.0363
_refine_ls_shift/su_max 0.001
_refine_ls_shift/su_mean 0.000
_refine_ls_structure_factor_coef Fsqd
_refine_ls_weighting_details 'w=1/[\s^2^(Fo^2^)+(0.0737P)^2^+0.0412P] where P=(Fo^2^+2Fc^2^)/3'
_refine_ls_weighting_scheme calc
_refine_ls_wR_factor_gt 0.0985
_refine_ls_wR_factor_ref 0.0999
_reflns_Friedel_coverage 0.000
_reflns_number_gt 1903
_reflns_number_total 2037
_reflns_threshold_expression 'I > 2\s(I)'
_cod_data_source_file d4cc01666a2.cif
_cod_data_source_block murakamilab_hex_autored
_cod_depositor_comments 'Adding full bibliography for 7133066--7133067.cif.'
_cod_database_code 7133066
_shelx_shelxl_version_number 2018/3
_chemical_oxdiff_formula 'C H S N Br'
_chemical_oxdiff_usercomment '150 K'
_shelx_space_group_comment
;
The symmetry employed for this shelxl refinement is uniquely defined
by the following loop, which should always be used as a source of
symmetry information in preference to the above space-group names.
They are only intended as comments.
;
_shelx_estimated_absorpt_t_max 0.743
_shelx_estimated_absorpt_t_min 0.144
_olex2_refinement_description
;
1. Fixed Uiso
 At 1.2 times of:
  All C(H) groups
2.a Aromatic/amide H refined with riding coordinates:
 C4(H4), C7(H7), C9(H9), C2(H2), C8(H8), C6(H6), C12(H12), C3(H3)
;
_olex2_submission_special_instructions 'No special instructions were received'
_oxdiff_exptl_absorpt_empirical_details
;
Empirical correction (ABSPACK) includes:
- Absorption correction using spherical harmonics
- Frame scaling
;
_oxdiff_exptl_absorpt_empirical_full_max 1.711
_oxdiff_exptl_absorpt_empirical_full_min 0.519

loop_
_space_group_symop_operation_xyz
'x, y, z'
'-x, y+1/2, -z+1/2'
'-x, -y, -z'
'x, -y-1/2, z-1/2'

loop_
_atom_site_label
_atom_site_type_symbol
_atom_site_fract_x
_atom_site_fract_y
_atom_site_fract_z
_atom_site_U_iso_or_equiv
_atom_site_adp_type
_atom_site_occupancy
_atom_site_site_symmetry_order
_atom_site_calc_flag
_atom_site_refinement_flags_posn
_atom_site_refinement_flags_adp
_atom_site_refinement_flags_occupancy
_atom_site_disorder_assembly
_atom_site_disorder_group
Br1 Br 1.00731(2) 0.40332(2) 0.23339(4) 0.03606(16) Uani 1 1 d . . . . .
S1 S 0.84955(6) 0.67484(5) 0.15899(10) 0.0401(2) Uani 1 1 d . . . . .
N1 N 0.79552(18) 0.51098(14) 0.3242(3) 0.0318(5) Uani 1 1 d . . . . .
C10 C 0.6113(2) 0.39129(15) 0.4656(4) 0.0250(5) Uani 1 1 d . . . . .
C13 C 0.8234(2) 0.57978(18) 0.2527(4) 0.0279(5) Uani 1 1 d . . . . .
C11 C 0.8155(2) 0.42521(17) 0.4151(3) 0.0265(5) Uani 1 1 d . . . . .
C5 C 0.5401(2) 0.35969(15) 0.5927(3) 0.0270(5) Uani 1 1 d . . . . .
C1 C 0.7352(2) 0.39701(14) 0.5417(4) 0.0246(5) Uani 1 1 d . . . . .
C4 C 0.5925(2) 0.33584(16) 0.7887(4) 0.0316(5) Uani 1 1 d . . . . .
H4 H 0.544892 0.314574 0.873270 0.038 Uiso 1 1 calc R U . . .
C7 C 0.3681(2) 0.37207(19) 0.3283(4) 0.0345(6) Uani 1 1 d . . . . .
H7 H 0.285850 0.366445 0.280985 0.041 Uiso 1 1 calc R U . . .
C9 C 0.5574(2) 0.41208(16) 0.2682(4) 0.0281(5) Uani 1 1 d . . . . .
H9 H 0.603933 0.432511 0.181055 0.034 Uiso 1 1 calc R U . . .
C2 C 0.7824(2) 0.37338(18) 0.7330(3) 0.0297(5) Uani 1 1 d . . . . .
H2 H 0.864586 0.377609 0.782007 0.036 Uiso 1 1 calc R U . . .
C8 C 0.4388(3) 0.40288(16) 0.2023(4) 0.0324(6) Uani 1 1 d . . . . .
H8 H 0.403795 0.417473 0.069987 0.039 Uiso 1 1 calc R U . . .
C6 C 0.4178(2) 0.35025(17) 0.5189(4) 0.0318(5) Uani 1 1 d . . . . .
H6 H 0.369840 0.328543 0.602555 0.038 Uiso 1 1 calc R U . . .
C12 C 0.9032(2) 0.37019(18) 0.3903(3) 0.0289(5) Uani 1 1 d . . . . .
H12 H 0.913168 0.311611 0.455108 0.035 Uiso 1 1 calc R U . . .
C3 C 0.7106(2) 0.34298(18) 0.8575(3) 0.0331(5) Uani 1 1 d . . . . .
H3 H 0.744433 0.327414 0.989821 0.040 Uiso 1 1 calc R U . . .

loop_
_atom_site_aniso_label
_atom_site_aniso_U_11
_atom_site_aniso_U_22
_atom_site_aniso_U_33
_atom_site_aniso_U_23
_atom_site_aniso_U_13
_atom_site_aniso_U_12
Br1 0.0229(2) 0.0475(2) 0.0411(2) 0.00180(10) 0.01411(14) 0.00195(9)
S1 0.0340(4) 0.0355(4) 0.0525(4) 0.0126(3) 0.0131(3) -0.0010(3)
N1 0.0244(10) 0.0352(11) 0.0382(10) 0.0059(9) 0.0119(8) -0.0001(8)
C10 0.0254(12) 0.0226(11) 0.0286(11) -0.0017(8) 0.0094(10) -0.0007(8)
C13 0.0182(11) 0.0361(13) 0.0312(12) 0.0002(10) 0.0088(9) 0.0023(9)
C11 0.0211(11) 0.0299(11) 0.0282(11) -0.0018(9) 0.0047(9) -0.0029(9)
C5 0.0283(12) 0.0222(11) 0.0338(12) -0.0030(9) 0.0137(10) -0.0005(9)
C1 0.0232(12) 0.0240(11) 0.0277(12) -0.0014(8) 0.0078(10) -0.0003(8)
C4 0.0380(13) 0.0286(12) 0.0328(12) 0.0025(9) 0.0177(11) -0.0004(10)
C7 0.0196(11) 0.0370(13) 0.0468(15) -0.0054(11) 0.0075(10) -0.0013(10)
C9 0.0262(13) 0.0277(12) 0.0310(12) -0.0001(9) 0.0075(11) -0.0019(9)
C2 0.0252(12) 0.0331(12) 0.0292(12) 0.0019(10) 0.0028(10) 0.0005(10)
C8 0.0261(14) 0.0352(14) 0.0349(14) -0.0006(9) 0.0042(11) 0.0015(9)
C6 0.0272(12) 0.0297(12) 0.0430(13) -0.0042(10) 0.0175(10) -0.0017(9)
C12 0.0213(11) 0.0343(12) 0.0316(12) 0.0019(10) 0.0066(9) -0.0005(9)
C3 0.0381(14) 0.0363(13) 0.0254(11) 0.0042(10) 0.0079(10) 0.0012(10)

loop_
_atom_type_symbol
_atom_type_description
_atom_type_scat_dispersion_real
_atom_type_scat_dispersion_imag
_atom_type_scat_source
C C 0.0181 0.0091 'International Tables Vol C Tables 4.2.6.8 and 6.1.1.4'
H H 0.0000 0.0000 'International Tables Vol C Tables 4.2.6.8 and 6.1.1.4'
Br Br -0.6763 1.2805 'International Tables Vol C Tables 4.2.6.8 and 6.1.1.4'
N N 0.0311 0.0180 'International Tables Vol C Tables 4.2.6.8 and 6.1.1.4'
S S 0.3331 0.5567 'International Tables Vol C Tables 4.2.6.8 and 6.1.1.4'

loop_
_geom_angle_atom_site_label_1
_geom_angle_atom_site_label_2
_geom_angle_atom_site_label_3
_geom_angle
_geom_angle_site_symmetry_1
_geom_angle_site_symmetry_3
_geom_angle_publ_flag
C13 N1 C11 154.5(2) . . ?
C5 C10 C1 118.2(2) . . ?
C9 C10 C5 118.8(2) . . ?
C9 C10 C1 123.0(2) . . ?
N1 C13 S1 174.9(2) . . ?
N1 C11 C1 116.9(2) . . ?
C12 C11 N1 121.5(2) . . ?
C12 C11 C1 121.6(2) . . ?
C4 C5 C10 119.7(2) . . ?
C4 C5 C6 121.1(2) . . ?
C6 C5 C10 119.2(2) . . ?
C10 C1 C11 121.1(2) . . ?
C2 C1 C10 120.2(2) . . ?
C2 C1 C11 118.6(2) . . ?
C5 C4 H4 119.6 . . ?
C3 C4 C5 120.9(2) . . ?
C3 C4 H4 119.6 . . ?
C8 C7 H7 120.0 . . ?
C6 C7 H7 120.0 . . ?
C6 C7 C8 120.0(2) . . ?
C10 C9 H9 119.8 . . ?
C8 C9 C10 120.4(3) . . ?
C8 C9 H9 119.8 . . ?
C1 C2 H2 119.5 . . ?
C1 C2 C3 120.9(2) . . ?
C3 C2 H2 119.5 . . ?
C7 C8 H8 119.6 . . ?
C9 C8 C7 120.9(3) . . ?
C9 C8 H8 119.6 . . ?
C5 C6 H6 119.6 . . ?
C7 C6 C5 120.7(2) . . ?
C7 C6 H6 119.6 . . ?
Br1 C12 H12 118.5 . . ?
C11 C12 Br1 123.0(2) . . ?
C11 C12 H12 118.5 . . ?
C4 C3 C2 120.2(2) . . ?
C4 C3 H3 119.9 . . ?
C2 C3 H3 119.9 . . ?

loop_
_geom_bond_atom_site_label_1
_geom_bond_atom_site_label_2
_geom_bond_distance
_geom_bond_site_symmetry_2
_geom_bond_publ_flag
Br1 C12 1.875(2) . ?
S1 C13 1.573(3) . ?
N1 C13 1.185(3) . ?
N1 C11 1.381(3) . ?
C10 C5 1.423(3) . ?
C10 C1 1.433(3) . ?
C10 C9 1.418(4) . ?
C11 C1 1.486(3) . ?
C11 C12 1.337(3) . ?
C5 C4 1.416(4) . ?
C5 C6 1.418(3) . ?
C1 C2 1.374(3) . ?
C4 H4 0.9500 . ?
C4 C3 1.363(4) . ?
C7 H7 0.9500 . ?
C7 C8 1.409(4) . ?
C7 C6 1.369(4) . ?
C9 H9 0.9500 . ?
C9 C8 1.370(5) . ?
C2 H2 0.9500 . ?
C2 C3 1.409(3) . ?
C8 H8 0.9500 . ?
C6 H6 0.9500 . ?
C12 H12 0.9500 . ?
C3 H3 0.9500 . ?

loop_
_geom_torsion_atom_site_label_1
_geom_torsion_atom_site_label_2
_geom_torsion_atom_site_label_3
_geom_torsion_atom_site_label_4
_geom_torsion
_geom_torsion_site_symmetry_1
_geom_torsion_site_symmetry_2
_geom_torsion_site_symmetry_3
_geom_torsion_site_symmetry_4
_geom_torsion_publ_flag
N1 C11 C1 C10 57.6(3) . . . . ?
N1 C11 C1 C2 -124.5(2) . . . . ?
N1 C11 C12 Br1 0.4(3) . . . . ?
C10 C5 C4 C3 0.2(3) . . . . ?
C10 C5 C6 C7 -0.7(3) . . . . ?
C10 C1 C2 C3 0.2(4) . . . . ?
C10 C9 C8 C7 -0.5(3) . . . . ?
C13 N1 C11 C1 152.6(5) . . . . ?
C13 N1 C11 C12 -27.3(7) . . . . ?
C11 C1 C2 C3 -177.7(2) . . . . ?
C5 C10 C1 C11 177.2(2) . . . . ?
C5 C10 C1 C2 -0.7(3) . . . . ?
C5 C10 C9 C8 0.8(3) . . . . ?
C5 C4 C3 C2 -0.7(4) . . . . ?
C1 C10 C5 C4 0.5(3) . . . . ?
C1 C10 C5 C6 -177.8(2) . . . . ?
C1 C10 C9 C8 178.2(2) . . . . ?
C1 C11 C12 Br1 -179.54(17) . . . . ?
C1 C2 C3 C4 0.6(4) . . . . ?
C4 C5 C6 C7 -178.9(2) . . . . ?
C9 C10 C5 C4 178.1(2) . . . . ?
C9 C10 C5 C6 -0.2(3) . . . . ?
C9 C10 C1 C11 -0.3(3) . . . . ?
C9 C10 C1 C2 -178.1(2) . . . . ?
C8 C7 C6 C5 1.0(4) . . . . ?
C6 C5 C4 C3 178.4(2) . . . . ?
C6 C7 C8 C9 -0.5(4) . . . . ?
C12 C11 C1 C10 -122.4(2) . . . . ?
C12 C11 C1 C2 55.5(3) . . . . ?
